data_7201209
loop_
_publ_author_name
'Pigge, F. Christopher'
'Dighe, Mayuri K.'
'Swenson, Dale C.'

_publ_section_title
;
 A 1D crystalline organic polyrotaxane formed via hydrogen
 bond-mediated self-assembly of a conformationally flexible
 tri-carboxylic acid
;
_journal_issue 7
_journal_name_full CrystEngComm
_journal_page_first 1227
_journal_paper_doi 10.1039/b906196g
_journal_volume 11
_journal_year 2009
_chemical_formula_moiety '(C30 H17 O9)-1, (C2 H8 N1)+1, 0.5(C3 H7 N1 O1), 0.595(H2 O1)'
_chemical_formula_sum 'C33.5 H29.69 N1.5 O10.1'
_chemical_formula_weight 614.80
_chemical_name_systematic
;
?
;
_space_group_IT_number 15
_symmetry_cell_setting monoclinic
_symmetry_space_group_name_Hall '-C 2yc'
_symmetry_space_group_name_H-M 'C 1 2/c 1'
_atom_sites_solution_hydrogens geom
_atom_sites_solution_primary direct
_atom_sites_solution_secondary difmap
_audit_creation_method SHELXL-97
_cell_angle_alpha 90.00
_cell_angle_beta 106.396(5)
_cell_angle_gamma 90.00
_cell_formula_units_Z 8
_cell_length_a 17.7490(19)
_cell_length_b 13.8366(15)
_cell_length_c 25.634(3)
_cell_measurement_reflns_used 5337
_cell_measurement_temperature 190(2)
_cell_measurement_theta_max 25.0
_cell_measurement_theta_min 1.0
_cell_volume 6039.3(12)
_computing_cell_refinement 'HKL Scalepack (Otwinowski & Minor, 1997)'
_computing_data_collection 'Collect (Nonius BV, 1997-2000)'
_computing_data_reduction 'HKL Denzo, Scalepack (Otwinowski & Minor, 1997)'
_computing_molecular_graphics 'SHELXTL v6.1 (Sheldrick, 2008)'
_computing_publication_material 'SHELXTL v6.1 (Sheldrick, 2008)'
_computing_structure_refinement 'SHELXTL v6.1 (Sheldrick, 2008)'
_computing_structure_solution 'SHELXTL v6.1 (Sheldrick, 2008)'
_diffrn_ambient_temperature 190(2)
_diffrn_detector_area_resol_mean 9
_diffrn_measured_fraction_theta_full 0.982
_diffrn_measured_fraction_theta_max 0.982
_diffrn_measurement_device_type 'Nonius KappaCCD'
_diffrn_measurement_method 'CCD phi and omega scans'
_diffrn_radiation_monochromator graphite
_diffrn_radiation_source 'fine-focus sealed tube'
_diffrn_radiation_type MoK\a
_diffrn_radiation_wavelength 0.71073
_diffrn_reflns_av_R_equivalents 0.1191
_diffrn_reflns_av_sigmaI/netI 0.1278
_diffrn_reflns_limit_h_max 16
_diffrn_reflns_limit_h_min -19
_diffrn_reflns_limit_k_max 15
_diffrn_reflns_limit_k_min -15
_diffrn_reflns_limit_l_max 28
_diffrn_reflns_limit_l_min -24
_diffrn_reflns_number 18610
_diffrn_reflns_theta_full 23.00
_diffrn_reflns_theta_max 23.0
_diffrn_reflns_theta_min 3.3
_diffrn_standards_number 0
_exptl_absorpt_coefficient_mu 0.101
_exptl_absorpt_correction_T_max 0.9980
_exptl_absorpt_correction_T_min 0.9831
_exptl_absorpt_correction_type multi-scan
_exptl_absorpt_process_details 'HKL Scalepack (Otwinowski & Minor, 1997)'
_exptl_crystal_colour colorless
_exptl_crystal_density_diffrn 1.352
_exptl_crystal_density_method 'not measured'
_exptl_crystal_description plate
_exptl_crystal_F_000 2576
_exptl_crystal_size_max 0.17
_exptl_crystal_size_mid 0.13
_exptl_crystal_size_min 0.02
_refine_diff_density_max 0.341
_refine_diff_density_min -0.268
_refine_diff_density_rms 0.055
_refine_ls_extinction_method none
_refine_ls_goodness_of_fit_ref 1.030
_refine_ls_hydrogen_treatment constr
_refine_ls_matrix_type full
_refine_ls_number_parameters 404
_refine_ls_number_reflns 4135
_refine_ls_number_restraints 7
_refine_ls_restrained_S_all 1.030
_refine_ls_R_factor_all 0.1702
_refine_ls_R_factor_gt 0.0756
_refine_ls_shift/su_max 0.000
_refine_ls_shift/su_mean 0.000
_refine_ls_structure_factor_coef Fsqd
_refine_ls_weighting_details 'calc w=1/[\s^2^(Fo^2^)+(0.0913P)^2^+2.5327P] where P=(Fo^2^+2Fc^2^)/3'
_refine_ls_weighting_scheme calc
_refine_ls_wR_factor_gt 0.1652
_refine_ls_wR_factor_ref 0.2067
_reflns_number_gt 2071
_reflns_number_total 4135
_reflns_threshold_expression >2sigma(I)
_cod_data_source_file b906196g.txt
_cod_data_source_block fcp83z
_cod_depositor_comments
;
The following automatic conversions were performed:
'_symmetry_cell_setting' value 'Monoclinic' changed to 'monoclinic'
according to '/home/saulius/struct/CIF-dictionaries/cif_core.dic'
dictionary named 'cif_core.dic' version 2.4.1 from 2010-06-29.

Automatic conversion script
Id: cif_fix_enum 1527 2010-12-29 10:47:43Z saulius 
;
_cod_original_sg_symbol_Hall ' -C 2yc '
_cod_original_sg_symbol_H-M ' C 2/c '
_cod_original_formula_sum 'C33.50 H29.69 N1.50 O10.10'
_cod_database_code 7201209

loop_
_symmetry_equiv_pos_as_xyz
'x, y, z'
'-x, y, -z+1/2'
'x+1/2, y+1/2, z'
'-x+1/2, y+1/2, -z+1/2'
'-x, -y, -z'
'x, -y, z-1/2'
'-x+1/2, -y+1/2, -z'
'x+1/2, -y+1/2, z-1/2'

loop_
_atom_site_label
_atom_site_type_symbol
_atom_site_fract_x
_atom_site_fract_y
_atom_site_fract_z
_atom_site_U_iso_or_equiv
_atom_site_adp_type
_atom_site_occupancy
_atom_site_symmetry_multiplicity
_atom_site_calc_flag
_atom_site_refinement_flags
_atom_site_disorder_assembly
_atom_site_disorder_group
C1 C 0.5040(2) 0.1745(3) 0.4619(2) 0.0419(13) Uani 1 1 d . . .
C2 C 0.4606(2) 0.1598(3) 0.4081(2) 0.0450(13) Uani 1 1 d . . .
H2 H 0.4773 0.1889 0.3796 0.054 Uiso 1 1 calc R . .
C3 C 0.3939(2) 0.1037(3) 0.39551(19) 0.0411(12) Uani 1 1 d . . .
C4 C 0.3672(2) 0.0644(3) 0.43708(19) 0.0408(12) Uani 1 1 d . . .
H4 H 0.3214 0.0252 0.4285 0.049 Uiso 1 1 calc R . .
C5 C 0.4078(2) 0.0826(3) 0.49122(19) 0.0374(12) Uani 1 1 d . . .
C6 C 0.4778(2) 0.1353(3) 0.5029(2) 0.0435(13) Uani 1 1 d . . .
H6 H 0.5077 0.1442 0.5397 0.052 Uiso 1 1 calc R . .
C7 C 0.5828(3) 0.2236(4) 0.4761(2) 0.0568(15) Uani 1 1 d . . .
O7 O 0.63360(19) 0.1981(3) 0.51703(16) 0.0784(12) Uani 1 1 d . . .
C8 C 0.3508(3) 0.0890(4) 0.3370(2) 0.0496(14) Uani 1 1 d . . .
O8 O 0.3437(2) 0.1568(3) 0.30549(16) 0.0773(13) Uani 1 1 d . . .
C9 C 0.3801(3) 0.0452(3) 0.5371(2) 0.0467(13) Uani 1 1 d . . .
O9 O 0.42774(18) 0.0251(3) 0.58077(15) 0.0616(10) Uani 1 1 d . . .
C11 C 0.5978(3) 0.2982(4) 0.4388(2) 0.0512(14) Uani 1 1 d . . .
C12 C 0.5401(3) 0.3623(4) 0.4108(2) 0.0533(14) Uani 1 1 d . . .
H12 H 0.4885 0.3574 0.4146 0.064 Uiso 1 1 calc R . .
C13 C 0.5569(3) 0.4330(4) 0.3778(2) 0.0616(15) Uani 1 1 d . . .
C14 C 0.6321(4) 0.4375(5) 0.3715(3) 0.0774(18) Uani 1 1 d . . .
H14 H 0.6441 0.4847 0.3481 0.093 Uiso 1 1 calc R . .
C15 C 0.6893(4) 0.3739(5) 0.3989(3) 0.0764(19) Uani 1 1 d . . .
H15 H 0.7405 0.3777 0.3944 0.092 Uiso 1 1 calc R . .
C16 C 0.6730(3) 0.3053(4) 0.4328(2) 0.0674(17) Uani 1 1 d . . .
H16 H 0.7132 0.2627 0.4522 0.081 Uiso 1 1 calc R . .
C17 C 0.4969(4) 0.5048(5) 0.3492(3) 0.0742(18) Uani 1 1 d . . .
O17 O 0.5128(3) 0.5682(4) 0.3206(2) 0.1161(18) Uani 1 1 d . . .
O18 O 0.4287(2) 0.4973(2) 0.35829(15) 0.0697(11) Uani 1 1 d . . .
H18 H 0.4022 0.5474 0.3472 0.105 Uiso 1 1 calc R . .
C21 C 0.3192(3) -0.0077(4) 0.31744(19) 0.0456(13) Uani 1 1 d . . .
C22 C 0.3595(3) -0.0897(4) 0.34088(19) 0.0459(13) Uani 1 1 d . . .
H22 H 0.4061 -0.0838 0.3702 0.055 Uiso 1 1 calc R . .
C23 C 0.3319(3) -0.1805(4) 0.32151(19) 0.0452(13) Uani 1 1 d . . .
C24 C 0.2631(3) -0.1888(4) 0.2795(2) 0.0580(15) Uani 1 1 d . . .
H24 H 0.2430 -0.2509 0.2671 0.070 Uiso 1 1 calc R . .
C25 C 0.2238(3) -0.1068(4) 0.2557(2) 0.0620(16) Uani 1 1 d . . .
H25 H 0.1772 -0.1128 0.2265 0.074 Uiso 1 1 calc R . .
C26 C 0.2518(3) -0.0163(4) 0.2740(2) 0.0586(15) Uani 1 1 d . . .
H26 H 0.2252 0.0399 0.2570 0.070 Uiso 1 1 calc R . .
C27 C 0.3772(3) -0.2695(4) 0.3457(2) 0.0535(14) Uani 1 1 d . . .
O27 O 0.3483(2) -0.3509(3) 0.32809(15) 0.0712(12) Uani 1 1 d . . .
O28 O 0.4405(2) -0.2574(2) 0.38212(15) 0.0692(11) Uani 1 1 d . . .
C31 C 0.2937(2) 0.0334(4) 0.53043(19) 0.0452(13) Uani 1 1 d . . .
C32 C 0.2391(3) 0.0952(4) 0.4983(2) 0.0465(13) Uani 1 1 d . . .
H32 H 0.2557 0.1446 0.4783 0.056 Uiso 1 1 calc R . .
C33 C 0.1594(3) 0.0857(4) 0.4949(2) 0.0463(13) Uani 1 1 d . . .
C34 C 0.1357(3) 0.0134(4) 0.5237(2) 0.0570(15) Uani 1 1 d . . .
H34 H 0.0817 0.0064 0.5214 0.068 Uiso 1 1 calc R . .
C35 C 0.1907(3) -0.0495(4) 0.5562(2) 0.0618(15) Uani 1 1 d . . .
H35 H 0.1740 -0.0996 0.5757 0.074 Uiso 1 1 calc R . .
C36 C 0.2695(3) -0.0387(4) 0.5598(2) 0.0595(15) Uani 1 1 d . . .
H36 H 0.3072 -0.0807 0.5825 0.071 Uiso 1 1 calc R . .
C37 C 0.1026(3) 0.1527(4) 0.4581(2) 0.0511(14) Uani 1 1 d . . .
O37 O 0.12447(18) 0.2206(3) 0.43628(15) 0.0679(11) Uani 1 1 d . . .
O38 O 0.02869(18) 0.1304(2) 0.45228(14) 0.0622(10) Uani 1 1 d . . .
H38 H -0.0004 0.1676 0.4294 0.093 Uiso 1 1 calc R . .
O41 O -0.0150(7) 0.4995(10) 0.2210(4) 0.170(5) Uiso 0.50 1 d PD A -1
C42 C -0.0430(9) 0.5830(10) 0.2122(6) 0.133(6) Uiso 0.50 1 d PD A -1
H42 H -0.0893 0.5969 0.1839 0.159 Uiso 0.50 1 calc PR A -1
N43 N -0.0027(10) 0.6515(7) 0.2458(8) 0.123(3) Uiso 0.50 1 d PD A -1
C44 C 0.0719(8) 0.6452(14) 0.2911(7) 0.139(6) Uiso 0.50 1 d PD A -1
H44A H 0.0856 0.7094 0.3071 0.208 Uiso 0.50 1 calc PR A -1
H44B H 0.1141 0.6214 0.2768 0.208 Uiso 0.50 1 calc PR A -1
H44C H 0.0646 0.6007 0.3190 0.208 Uiso 0.50 1 calc PR A -1
C45 C -0.0284(8) 0.7543(8) 0.2352(7) 0.128(6) Uiso 0.50 1 d PD A -1
H45A H 0.0061 0.7960 0.2627 0.193 Uiso 0.50 1 calc PR A -1
H45B H -0.0826 0.7609 0.2369 0.193 Uiso 0.50 1 calc PR A -1
H45C H -0.0254 0.7732 0.1990 0.193 Uiso 0.50 1 calc PR A -1
N51 N 0.1622(8) 0.3002(13) 0.3466(11) 0.133(9) Uiso 0.347(7) 1 d PG B 2
C52 C 0.2497(8) 0.3023(15) 0.3702(9) 0.133 Uiso 0.347(7) 1 d PG B 2
H52A H 0.2676 0.2406 0.3882 0.199 Uiso 0.347(7) 1 calc PR B 2
H52B H 0.2642 0.3550 0.3967 0.199 Uiso 0.347(7) 1 calc PR B 2
H52C H 0.2746 0.3128 0.3410 0.199 Uiso 0.347(7) 1 calc PR B 2
C53 C 0.1348(12) 0.3946(15) 0.3190(9) 0.133 Uiso 0.347(7) 1 d PG B 2
H53A H 0.0776 0.3931 0.3036 0.199 Uiso 0.347(7) 1 calc PR B 2
H53B H 0.1596 0.4051 0.2898 0.199 Uiso 0.347(7) 1 calc PR B 2
H53C H 0.1492 0.4472 0.3455 0.199 Uiso 0.347(7) 1 calc PR B 2
H51 H 0.1369 0.2895 0.3764 0.160 Uiso 0.347(7) 1 d PG B 2
H52 H 0.1475 0.2465 0.3195 0.160 Uiso 0.347(7) 1 d PG B 2
N61 N 0.0846(10) 0.3207(14) 0.3321(8) 0.133 Uiso 0.373(8) 1 d PG C 3
C62 C 0.0524(10) 0.2609(17) 0.2819(8) 0.133 Uiso 0.373(8) 1 d PG C 3
H62A H -0.0048 0.2560 0.2743 0.199 Uiso 0.373(8) 1 calc PR C 3
H62B H 0.0755 0.1961 0.2877 0.199 Uiso 0.373(8) 1 calc PR C 3
H62C H 0.0654 0.2915 0.2511 0.199 Uiso 0.373(8) 1 calc PR C 3
C63 C 0.1722(10) 0.328(2) 0.3439(12) 0.133 Uiso 0.373(8) 1 d PG C 3
H63A H 0.1932 0.3673 0.3767 0.199 Uiso 0.373(8) 1 calc PR C 3
H63B H 0.1852 0.3589 0.3131 0.199 Uiso 0.373(8) 1 calc PR C 3
H63C H 0.1953 0.2635 0.3497 0.199 Uiso 0.373(8) 1 calc PR C 3
H61 H 0.0714 0.2894 0.3636 0.160 Uiso 0.373(8) 1 d PG C 3
H62 H 0.0610 0.3868 0.3262 0.160 Uiso 0.373(8) 1 d PG C 3
N71 N 0.0885(12) 0.2518(16) 0.3333(11) 0.133 Uiso 0.280(8) 1 d PG D 4
C72 C 0.1677(14) 0.222(2) 0.3288(12) 0.133 Uiso 0.280(8) 1 d PG D 4
H72A H 0.1770 0.1538 0.3395 0.199 Uiso 0.280(8) 1 calc PR D 4
H72B H 0.2083 0.2620 0.3528 0.199 Uiso 0.280(8) 1 calc PR D 4
H72C H 0.1693 0.2297 0.2912 0.199 Uiso 0.280(8) 1 calc PR D 4
C73 C 0.0741(17) 0.3558(16) 0.3170(13) 0.133 Uiso 0.280(8) 1 d PG D 4
H73A H 0.0224 0.3753 0.3200 0.199 Uiso 0.280(8) 1 calc PR D 4
H73B H 0.0757 0.3638 0.2793 0.199 Uiso 0.280(8) 1 calc PR D 4
H73C H 0.1147 0.3961 0.3410 0.199 Uiso 0.280(8) 1 calc PR D 4
H71 H 0.0869 0.2437 0.3718 0.199 Uiso 0.280(8) 1 d PG D 4
H72 H 0.0471 0.2107 0.3088 0.199 Uiso 0.280(8) 1 d PG D 4
O81 O 0.1210(9) 0.1543(11) 0.2792(6) 0.143(9) Uiso 0.397(18) 1 d P E 5
O82 O 0.0409(14) 0.184(2) 0.2526(11) 0.121(15) Uiso 0.198(16) 1 d P . 6

loop_
_atom_site_aniso_label
_atom_site_aniso_U_11
_atom_site_aniso_U_22
_atom_site_aniso_U_33
_atom_site_aniso_U_23
_atom_site_aniso_U_13
_atom_site_aniso_U_12
C1 0.030(3) 0.045(3) 0.051(3) -0.002(3) 0.012(2) 0.000(2)
C2 0.042(3) 0.042(3) 0.052(4) 0.000(3) 0.014(3) 0.001(2)
C3 0.032(3) 0.043(3) 0.044(3) -0.002(3) 0.004(2) -0.003(2)
C4 0.034(2) 0.038(3) 0.050(3) -0.003(3) 0.010(2) -0.003(2)
C5 0.037(3) 0.038(3) 0.036(3) 0.002(2) 0.008(2) 0.001(2)
C6 0.038(3) 0.041(3) 0.046(3) -0.004(3) 0.003(2) 0.006(2)
C7 0.037(3) 0.064(4) 0.069(4) -0.011(3) 0.012(3) -0.001(3)
O7 0.039(2) 0.107(3) 0.080(3) 0.012(3) 0.001(2) -0.009(2)
C8 0.046(3) 0.049(4) 0.050(4) 0.005(3) 0.006(3) 0.000(3)
O8 0.088(3) 0.058(3) 0.065(3) 0.021(2) -0.012(2) -0.011(2)
C9 0.042(3) 0.042(3) 0.055(4) 0.005(3) 0.012(3) 0.006(2)
O9 0.0474(19) 0.075(3) 0.058(2) 0.015(2) 0.0084(18) 0.0081(18)
C11 0.043(3) 0.054(4) 0.058(4) -0.013(3) 0.017(3) -0.009(3)
C12 0.047(3) 0.050(4) 0.065(4) -0.016(3) 0.020(3) -0.017(3)
C13 0.075(4) 0.045(4) 0.073(4) -0.010(3) 0.034(3) -0.014(3)
C14 0.092(5) 0.062(4) 0.101(5) -0.018(4) 0.065(4) -0.024(4)
C15 0.072(4) 0.065(4) 0.109(5) -0.026(4) 0.052(4) -0.024(4)
C16 0.049(3) 0.071(4) 0.090(5) -0.018(4) 0.030(3) -0.019(3)
C17 0.106(5) 0.056(5) 0.075(5) -0.017(4) 0.050(4) -0.016(4)
O17 0.166(5) 0.085(4) 0.132(4) 0.030(3) 0.097(4) 0.016(3)
O18 0.079(3) 0.050(3) 0.078(3) 0.001(2) 0.019(2) -0.004(2)
C21 0.043(3) 0.051(4) 0.039(3) -0.002(3) 0.005(2) -0.001(3)
C22 0.037(3) 0.056(4) 0.041(3) -0.002(3) 0.004(2) -0.008(3)
C23 0.046(3) 0.046(4) 0.041(3) 0.003(3) 0.007(3) 0.000(3)
C24 0.056(3) 0.054(4) 0.058(4) -0.009(3) 0.007(3) -0.006(3)
C25 0.053(3) 0.062(4) 0.056(4) -0.005(3) -0.009(3) -0.007(3)
C26 0.053(3) 0.063(4) 0.050(4) 0.005(3) -0.002(3) 0.003(3)
C27 0.059(3) 0.061(4) 0.040(3) -0.002(3) 0.012(3) -0.002(3)
O27 0.077(2) 0.049(3) 0.072(3) 0.000(2) -0.004(2) -0.012(2)
O28 0.066(2) 0.054(3) 0.070(3) -0.008(2) -0.010(2) 0.0078(19)
C31 0.039(3) 0.045(3) 0.051(3) 0.005(3) 0.010(2) 0.002(2)
C32 0.043(3) 0.044(3) 0.053(3) 0.002(3) 0.016(2) 0.000(2)
C33 0.039(3) 0.046(3) 0.053(3) -0.002(3) 0.011(2) -0.003(2)
C34 0.046(3) 0.058(4) 0.072(4) 0.007(3) 0.023(3) 0.000(3)
C35 0.066(4) 0.055(4) 0.071(4) 0.012(3) 0.030(3) -0.013(3)
C36 0.053(3) 0.056(4) 0.069(4) 0.019(3) 0.017(3) 0.005(3)
C37 0.038(3) 0.050(4) 0.068(4) -0.004(3) 0.019(3) 0.000(3)
O37 0.051(2) 0.063(3) 0.090(3) 0.022(2) 0.021(2) 0.0055(19)
O38 0.039(2) 0.060(2) 0.082(3) 0.004(2) 0.0092(17) 0.0013(17)

loop_
_atom_type_symbol
_atom_type_description
_atom_type_scat_dispersion_real
_atom_type_scat_dispersion_imag
_atom_type_scat_source
C C 0.0033 0.0016 'International Tables Vol C Tables 4.2.6.8 and 6.1.1.4'
H H 0.0000 0.0000 'International Tables Vol C Tables 4.2.6.8 and 6.1.1.4'
O O 0.0106 0.0060 'International Tables Vol C Tables 4.2.6.8 and 6.1.1.4'
N N 0.0061 0.0033 'International Tables Vol C Tables 4.2.6.8 and 6.1.1.4'

loop_
_geom_angle_atom_site_label_1
_geom_angle_atom_site_label_2
_geom_angle_atom_site_label_3
_geom_angle
_geom_angle_site_symmetry_1
_geom_angle_site_symmetry_3
_geom_angle_publ_flag
C6 C1 C2 119.2(4) . . ?
C6 C1 C7 118.9(4) . . ?
C2 C1 C7 121.6(5) . . ?
C3 C2 C1 120.9(5) . . ?
C3 C2 H2 119.5 . . ?
C1 C2 H2 119.5 . . ?
C2 C3 C4 119.8(4) . . ?
C2 C3 C8 118.4(4) . . ?
C4 C3 C8 121.8(4) . . ?
C3 C4 C5 120.0(4) . . ?
C3 C4 H4 120.0 . . ?
C5 C4 H4 120.0 . . ?
C4 C5 C6 119.0(4) . . ?
C4 C5 C9 122.1(4) . . ?
C6 C5 C9 118.9(4) . . ?
C1 C6 C5 120.9(4) . . ?
C1 C6 H6 119.5 . . ?
C5 C6 H6 119.5 . . ?
O7 C7 C11 122.0(4) . . ?
O7 C7 C1 119.1(5) . . ?
C11 C7 C1 118.8(5) . . ?
O8 C8 C21 120.8(5) . . ?
O8 C8 C3 119.2(5) . . ?
C21 C8 C3 120.0(5) . . ?
O9 C9 C5 120.1(4) . . ?
O9 C9 C31 119.8(5) . . ?
C5 C9 C31 120.1(4) . . ?
C12 C11 C16 119.3(5) . . ?
C12 C11 C7 122.5(5) . . ?
C16 C11 C7 118.2(5) . . ?
C13 C12 C11 120.9(5) . . ?
C13 C12 H12 119.5 . . ?
C11 C12 H12 119.5 . . ?
C12 C13 C14 118.9(6) . . ?
C12 C13 C17 121.8(6) . . ?
C14 C13 C17 119.3(6) . . ?
C15 C14 C13 120.3(6) . . ?
C15 C14 H14 119.8 . . ?
C13 C14 H14 119.8 . . ?
C16 C15 C14 120.7(6) . . ?
C16 C15 H15 119.7 . . ?
C14 C15 H15 119.7 . . ?
C15 C16 C11 119.9(6) . . ?
C15 C16 H16 120.1 . . ?
C11 C16 H16 120.1 . . ?
O17 C17 O18 123.2(7) . . ?
O17 C17 C13 121.2(7) . . ?
O18 C17 C13 115.5(6) . . ?
C17 O18 H18 109.5 . . ?
C22 C21 C26 120.0(5) . . ?
C22 C21 C8 119.5(4) . . ?
C26 C21 C8 120.4(5) . . ?
C21 C22 C23 119.9(4) . . ?
C21 C22 H22 120.0 . . ?
C23 C22 H22 120.0 . . ?
C24 C23 C22 119.8(5) . . ?
C24 C23 C27 120.2(5) . . ?
C22 C23 C27 119.9(4) . . ?
C25 C24 C23 119.9(5) . . ?
C25 C24 H24 120.0 . . ?
C23 C24 H24 120.0 . . ?
C24 C25 C26 120.5(5) . . ?
C24 C25 H25 119.8 . . ?
C26 C25 H25 119.8 . . ?
C25 C26 C21 119.7(5) . . ?
C25 C26 H26 120.1 . . ?
C21 C26 H26 120.1 . . ?
O28 C27 O27 124.9(5) . . ?
O28 C27 C23 117.4(5) . . ?
O27 C27 C23 117.7(4) . . ?
C32 C31 C36 119.8(4) . . ?
C32 C31 C9 121.5(5) . . ?
C36 C31 C9 118.5(4) . . ?
C31 C32 C33 120.4(5) . . ?
C31 C32 H32 119.8 . . ?
C33 C32 H32 119.8 . . ?
C34 C33 C32 119.4(5) . . ?
C34 C33 C37 122.4(5) . . ?
C32 C33 C37 118.1(5) . . ?
C33 C34 C35 120.4(5) . . ?
C33 C34 H34 119.8 . . ?
C35 C34 H34 119.8 . . ?
C36 C35 C34 119.8(5) . . ?
C36 C35 H35 120.1 . . ?
C34 C35 H35 120.1 . . ?
C35 C36 C31 120.1(5) . . ?
C35 C36 H36 119.9 . . ?
C31 C36 H36 119.9 . . ?
O37 C37 O38 124.7(5) . . ?
O37 C37 C33 121.8(4) . . ?
O38 C37 C33 113.6(5) . . ?
C37 O38 H38 109.5 . . ?
O41 C42 N43 115.1(15) . . ?
O41 C42 H42 122.5 . . ?
N43 C42 H42 122.5 . . ?
C42 N43 C45 118.3(12) . . ?
C42 N43 C44 130.6(15) . . ?
C45 N43 C44 110.8(13) . . ?
N43 C44 H44A 109.5 . . ?
N43 C44 H44B 109.5 . . ?
H44A C44 H44B 109.5 . . ?
N43 C44 H44C 109.5 . . ?
H44A C44 H44C 109.5 . . ?
H44B C44 H44C 109.5 . . ?
N43 C45 H45A 109.5 . . ?
N43 C45 H45B 109.5 . . ?
H45A C45 H45B 109.5 . . ?
N43 C45 H45C 109.5 . . ?
H45A C45 H45C 109.5 . . ?
H45B C45 H45C 109.5 . . ?
C52 N51 C53 109.5 . . ?
C52 N51 H51 109.4 . . ?
C53 N51 H51 109.4 . . ?
C52 N51 H52 109.4 . . ?
C53 N51 H52 109.4 . . ?
H51 N51 H52 109.5 . . ?
N51 C52 H52A 109.5 . . ?
N51 C52 H52B 109.5 . . ?
H52A C52 H52B 109.5 . . ?
N51 C52 H52C 109.5 . . ?
H52A C52 H52C 109.5 . . ?
H52B C52 H52C 109.5 . . ?
N51 C53 H53A 109.5 . . ?
N51 C53 H53B 109.5 . . ?
H53A C53 H53B 109.5 . . ?
N51 C53 H53C 109.5 . . ?
H53A C53 H53C 109.5 . . ?
H53B C53 H53C 109.5 . . ?
C62 N61 C63 109.5 . . ?
N61 C62 H62A 109.5 . . ?
N61 C62 H62B 109.5 . . ?
H62A C62 H62B 109.5 . . ?
N61 C62 H62C 109.5 . . ?
H62A C62 H62C 109.5 . . ?
H62B C62 H62C 109.5 . . ?
N61 C63 H63A 109.5 . . ?
N61 C63 H63B 109.5 . . ?
H63A C63 H63B 109.5 . . ?
N61 C63 H63C 109.5 . . ?
H63A C63 H63C 109.5 . . ?
H63B C63 H63C 109.5 . . ?
C72 N71 C73 109.5 . . ?
H52 N71 H72 109.2 . . ?
N71 C72 H72A 109.5 . . ?
H52 C72 H72A 145.6 . . ?
N71 C72 H72B 109.5 . . ?
H72A C72 H72B 109.5 . . ?
N71 C72 H72C 109.5 . . ?
H72A C72 H72C 109.5 . . ?
H72B C72 H72C 109.5 . . ?
N71 C73 H73A 109.5 . . ?
N71 C73 H73B 109.5 . . ?
H73A C73 H73B 109.5 . . ?
N71 C73 H73C 109.5 . . ?
H73A C73 H73C 109.5 . . ?
H73B C73 H73C 109.5 . . ?

loop_
_geom_bond_atom_site_label_1
_geom_bond_atom_site_label_2
_geom_bond_distance
_geom_bond_site_symmetry_2
_geom_bond_publ_flag
C1 C6 1.376(6) . ?
C1 C2 1.392(6) . ?
C1 C7 1.504(6) . ?
C2 C3 1.375(6) . ?
C2 H2 0.9500 . ?
C3 C4 1.393(6) . ?
C3 C8 1.493(6) . ?
C4 C5 1.394(6) . ?
C4 H4 0.9500 . ?
C5 C6 1.399(6) . ?
C5 C9 1.490(6) . ?
C6 H6 0.9500 . ?
C7 O7 1.226(5) . ?
C7 C11 1.483(7) . ?
C8 O8 1.220(5) . ?
C8 C21 1.482(7) . ?
C9 O9 1.229(5) . ?
C9 C31 1.503(6) . ?
C11 C12 1.390(7) . ?
C11 C16 1.390(7) . ?
C12 C13 1.380(7) . ?
C12 H12 0.9500 . ?
C13 C14 1.391(7) . ?
C13 C17 1.490(8) . ?
C14 C15 1.377(8) . ?
C14 H14 0.9500 . ?
C15 C16 1.372(8) . ?
C15 H15 0.9500 . ?
C16 H16 0.9500 . ?
C17 O17 1.227(7) . ?
C17 O18 1.300(7) . ?
O18 H18 0.8400 . ?
C21 C22 1.385(6) . ?
C21 C26 1.389(6) . ?
C22 C23 1.389(6) . ?
C22 H22 0.9500 . ?
C23 C24 1.387(6) . ?
C23 C27 1.505(7) . ?
C24 C25 1.380(7) . ?
C24 H24 0.9500 . ?
C25 C26 1.381(7) . ?
C25 H25 0.9500 . ?
C26 H26 0.9500 . ?
C27 O28 1.253(5) . ?
C27 O27 1.268(6) . ?
C31 C32 1.378(6) . ?
C31 C36 1.390(7) . ?
C32 C33 1.398(6) . ?
C32 H32 0.9500 . ?
C33 C34 1.378(7) . ?
C33 C37 1.493(7) . ?
C34 C35 1.394(7) . ?
C34 H34 0.9500 . ?
C35 C36 1.384(6) . ?
C35 H35 0.9500 . ?
C36 H36 0.9500 . ?
C37 O37 1.211(6) . ?
C37 O38 1.315(5) . ?
O38 H38 0.8400 . ?
O41 C42 1.252(5) . ?
C42 N43 1.343(5) . ?
C42 H42 0.9500 . ?
N43 C45 1.494(5) . ?
N43 C44 1.495(5) . ?
C44 H44A 0.9800 . ?
C44 H44B 0.9800 . ?
C44 H44C 0.9800 . ?
C45 H45A 0.9800 . ?
C45 H45B 0.9800 . ?
C45 H45C 0.9800 . ?
N51 C52 1.5000 . ?
N51 C53 1.5000 . ?
N51 H51 1.0000 . ?
N51 H52 1.0000 . ?
C52 H52A 0.9800 . ?
C52 H52B 0.9800 . ?
C52 H52C 0.9800 . ?
C53 H53A 0.9800 . ?
C53 H53B 0.9800 . ?
C53 H53C 0.9800 . ?
N61 C62 1.5000 . ?
N61 C63 1.5000 . ?
N61 H61 1.0000 . ?
N61 H62 1.0000 . ?
C62 H62A 0.9800 . ?
C62 H62B 0.9800 . ?
C62 H62C 0.9800 . ?
C63 H63A 0.9800 . ?
C63 H63B 0.9800 . ?
C63 H63C 0.9800 . ?
N71 C72 1.5000 . ?
N71 C73 1.5000 . ?
N71 H71 1.0000 . ?
N71 H72 1.0000 . ?
C72 H72A 0.9800 . ?
C72 H72B 0.9800 . ?
C72 H72C 0.9800 . ?
C73 H73A 0.9800 . ?
C73 H73B 0.9800 . ?
C73 H73C 0.9800 . ?

loop_
_geom_torsion_atom_site_label_1
_geom_torsion_atom_site_label_2
_geom_torsion_atom_site_label_3
_geom_torsion_atom_site_label_4
_geom_torsion
_geom_torsion_site_symmetry_1
_geom_torsion_site_symmetry_2
_geom_torsion_site_symmetry_3
_geom_torsion_site_symmetry_4
_geom_torsion_publ_flag
C6 C1 C2 C3 -2.6(7) . . . . ?
C7 C1 C2 C3 171.2(4) . . . . ?
C1 C2 C3 C4 2.9(7) . . . . ?
C1 C2 C3 C8 -178.8(4) . . . . ?
C2 C3 C4 C5 0.5(7) . . . . ?
C8 C3 C4 C5 -177.8(4) . . . . ?
C3 C4 C5 C6 -4.0(6) . . . . ?
C3 C4 C5 C9 177.7(4) . . . . ?
C2 C1 C6 C5 -1.1(7) . . . . ?
C7 C1 C6 C5 -175.1(4) . . . . ?
C4 C5 C6 C1 4.4(6) . . . . ?
C9 C5 C6 C1 -177.3(4) . . . . ?
C6 C1 C7 O7 27.7(7) . . . . ?
C2 C1 C7 O7 -146.1(5) . . . . ?
C6 C1 C7 C11 -155.2(5) . . . . ?
C2 C1 C7 C11 31.0(7) . . . . ?
C2 C3 C8 O8 -39.9(6) . . . . ?
C4 C3 C8 O8 138.4(5) . . . . ?
C2 C3 C8 C21 138.4(5) . . . . ?
C4 C3 C8 C21 -43.2(6) . . . . ?
C4 C5 C9 O9 149.0(4) . . . . ?
C6 C5 C9 O9 -29.3(7) . . . . ?
C4 C5 C9 C31 -31.9(7) . . . . ?
C6 C5 C9 C31 149.9(4) . . . . ?
O7 C7 C11 C12 -146.5(5) . . . . ?
C1 C7 C11 C12 36.5(7) . . . . ?
O7 C7 C11 C16 31.9(7) . . . . ?
C1 C7 C11 C16 -145.1(5) . . . . ?
C16 C11 C12 C13 -0.5(7) . . . . ?
C7 C11 C12 C13 177.8(5) . . . . ?
C11 C12 C13 C14 1.9(7) . . . . ?
C11 C12 C13 C17 -177.5(5) . . . . ?
C12 C13 C14 C15 -1.6(8) . . . . ?
C17 C13 C14 C15 177.8(5) . . . . ?
C13 C14 C15 C16 0.0(9) . . . . ?
C14 C15 C16 C11 1.4(9) . . . . ?
C12 C11 C16 C15 -1.1(8) . . . . ?
C7 C11 C16 C15 -179.5(5) . . . . ?
C12 C13 C17 O17 178.9(6) . . . . ?
C14 C13 C17 O17 -0.5(8) . . . . ?
C12 C13 C17 O18 1.1(8) . . . . ?
C14 C13 C17 O18 -178.3(5) . . . . ?
O8 C8 C21 C22 144.5(5) . . . . ?
C3 C8 C21 C22 -33.9(7) . . . . ?
O8 C8 C21 C26 -32.1(7) . . . . ?
C3 C8 C21 C26 149.6(5) . . . . ?
C26 C21 C22 C23 -1.1(7) . . . . ?
C8 C21 C22 C23 -177.6(4) . . . . ?
C21 C22 C23 C24 -1.3(7) . . . . ?
C21 C22 C23 C27 178.0(4) . . . . ?
C22 C23 C24 C25 2.4(7) . . . . ?
C27 C23 C24 C25 -176.9(5) . . . . ?
C23 C24 C25 C26 -1.1(8) . . . . ?
C24 C25 C26 C21 -1.3(8) . . . . ?
C22 C21 C26 C25 2.4(8) . . . . ?
C8 C21 C26 C25 178.9(5) . . . . ?
C24 C23 C27 O28 177.3(5) . . . . ?
C22 C23 C27 O28 -2.0(7) . . . . ?
C24 C23 C27 O27 -3.2(7) . . . . ?
C22 C23 C27 O27 177.5(5) . . . . ?
O9 C9 C31 C32 145.9(5) . . . . ?
C5 C9 C31 C32 -33.3(7) . . . . ?
O9 C9 C31 C36 -30.7(7) . . . . ?
C5 C9 C31 C36 150.1(5) . . . . ?
C36 C31 C32 C33 -0.2(7) . . . . ?
C9 C31 C32 C33 -176.8(4) . . . . ?
C31 C32 C33 C34 -0.5(7) . . . . ?
C31 C32 C33 C37 -178.2(4) . . . . ?
C32 C33 C34 C35 0.3(7) . . . . ?
C37 C33 C34 C35 177.9(5) . . . . ?
C33 C34 C35 C36 0.6(8) . . . . ?
C34 C35 C36 C31 -1.2(8) . . . . ?
C32 C31 C36 C35 1.0(8) . . . . ?
C9 C31 C36 C35 177.7(5) . . . . ?
C34 C33 C37 O37 174.2(5) . . . . ?
C32 C33 C37 O37 -8.2(7) . . . . ?
C34 C33 C37 O38 -5.8(7) . . . . ?
C32 C33 C37 O38 171.8(4) . . . . ?
O41 C42 N43 C45 174.9(18) . . . . ?
O41 C42 N43 C44 2(3) . . . . ?
